data_2231910
loop_
_publ_author_name
'Hijji, Yousef M.'
'Butcher, Ray J.'
'Jasinski, Jerry P.'
'White, Zachary'
'Rosenberg, Robert C.'

_publ_section_title
;
 2-Phenyl-3-(trimethylsilyl)propan-1-aminium chloride
;
_journal_coeditor_code HG5087
_journal_issue 10
_journal_name_full 'Acta Crystallographica Section E'
_journal_page_first o2553
_journal_paper_doi 10.1107/S1600536811035410
_journal_volume 67
_journal_year 2011
_chemical_formula_iupac 'C12 H22 N Si +, Cl -'
_chemical_formula_moiety 'C12 H22 N Si +, Cl -'
_chemical_formula_sum 'C12 H22 Cl N Si'
_chemical_formula_weight 243.85
_chemical_name_systematic
;
2-Phenyl-3-(trimethylsilyl)propan-1-aminium chloride
;
_space_group_IT_number 14
_symmetry_cell_setting monoclinic
_symmetry_space_group_name_Hall '-P 2ybc'
_symmetry_space_group_name_H-M 'P 1 21/c 1'
_atom_sites_solution_hydrogens geom
_atom_sites_solution_primary direct
_atom_sites_solution_secondary difmap
_audit_creation_method SHELXL-97
_cell_angle_alpha 90.00
_cell_angle_beta 93.006(2)
_cell_angle_gamma 90.00
_cell_formula_units_Z 8
_cell_length_a 12.3716(4)
_cell_length_b 32.6920(8)
_cell_length_c 7.44256(18)
_cell_measurement_reflns_used 3131
_cell_measurement_temperature 295(2)
_cell_measurement_theta_max 75.7152
_cell_measurement_theta_min 4.4816
_cell_volume 3006.02(14)
_computing_cell_refinement
;
CrysAlis PRO (Oxford Diffraction, 2009)
;
_computing_data_collection
;
CrysAlis PRO (Oxford Diffraction, 2009)
;
_computing_data_reduction
;
CrysAlis PRO (Oxford Diffraction, 2009)
;
_computing_molecular_graphics 'SHELXTL (Sheldrick, 2008)'
_computing_publication_material 'SHELXTL (Sheldrick, 2008)'
_computing_structure_refinement 'SHELXL97 (Sheldrick, 2008)'
_computing_structure_solution 'SHELXS97 (Sheldrick, 2008)'
_diffrn_ambient_temperature 295(2)
_diffrn_detector_area_resol_mean 10.5081
_diffrn_measured_fraction_theta_full 0.977
_diffrn_measured_fraction_theta_max 0.936
_diffrn_measurement_device_type 'Oxford Diffraction Xcalibur Ruby Gemini'
_diffrn_measurement_method \w
_diffrn_radiation_monochromator graphite
_diffrn_radiation_source 'Enhance (Cu) X-ray Source'
_diffrn_radiation_type CuK\a
_diffrn_radiation_wavelength 1.54184
_diffrn_reflns_av_R_equivalents 0.0494
_diffrn_reflns_av_sigmaI/netI 0.0708
_diffrn_reflns_limit_h_max 15
_diffrn_reflns_limit_h_min -15
_diffrn_reflns_limit_k_max 38
_diffrn_reflns_limit_k_min -40
_diffrn_reflns_limit_l_max 8
_diffrn_reflns_limit_l_min -9
_diffrn_reflns_number 11195
_diffrn_reflns_theta_full 67.50
_diffrn_reflns_theta_max 75.96
_diffrn_reflns_theta_min 4.49
_exptl_absorpt_coefficient_mu 2.788
_exptl_absorpt_correction_T_max 1.00000
_exptl_absorpt_correction_T_min 0.36949
_exptl_absorpt_correction_type multi-scan
_exptl_absorpt_process_details
;
(CrysAlis PRO; Oxford Diffraction, 2009)
;
_exptl_crystal_colour colorless
_exptl_crystal_density_diffrn 1.078
_exptl_crystal_density_method 'not measured'
_exptl_crystal_description needle
_exptl_crystal_F_000 1056
_exptl_crystal_size_max 0.47
_exptl_crystal_size_mid 0.10
_exptl_crystal_size_min 0.06
_refine_diff_density_max 0.716
_refine_diff_density_min -0.491
_refine_ls_extinction_method none
_refine_ls_goodness_of_fit_ref 1.141
_refine_ls_hydrogen_treatment constr
_refine_ls_matrix_type full
_refine_ls_number_parameters 279
_refine_ls_number_reflns 5882
_refine_ls_number_restraints 0
_refine_ls_restrained_S_all 1.141
_refine_ls_R_factor_all 0.1380
_refine_ls_R_factor_gt 0.0755
_refine_ls_shift/su_max 0.001
_refine_ls_shift/su_mean 0.000
_refine_ls_structure_factor_coef Fsqd
_refine_ls_weighting_details 'calc w=1/[\s^2^(Fo^2^)+(0.1129P)^2^+1.1585P] where P=(Fo^2^+2Fc^2^)/3'
_refine_ls_weighting_scheme calc
_refine_ls_wR_factor_gt 0.2071
_refine_ls_wR_factor_ref 0.2761
_reflns_number_gt 3078
_reflns_number_total 5882
_reflns_threshold_expression I>2\s(I)
_cod_data_source_file hg5087.cif
_cod_data_source_block I
_cod_original_cell_volume 3006.01(14)
_cod_original_sg_symbol_H-M 'P 21/c'
_cod_database_code 2231910
_cod_database_fobs_code 2231910

loop_
_symmetry_equiv_pos_as_xyz
'x, y, z'
'-x, y+1/2, -z+1/2'
'-x, -y, -z'
'x, -y-1/2, z-1/2'

loop_
_atom_site_type_symbol
_atom_site_label
_atom_site_fract_x
_atom_site_fract_y
_atom_site_fract_z
_atom_site_U_iso_or_equiv
_atom_site_adp_type
_atom_site_calc_flag
_atom_site_refinement_flags
_atom_site_occupancy
_atom_site_symmetry_multiplicity
Cl Cl1 0.51262(14) 0.70004(5) 0.46785(17) 0.0747(4) Uani d . 1 1
Cl Cl2 0.24050(12) 0.70213(4) -0.04653(17) 0.0658(4) Uani d . 1 1
Si Si1A 0.87067(14) 0.68876(5) 0.88371(19) 0.0642(4) Uani d . 1 1
N N1A 0.4863(4) 0.70536(13) 0.8840(5) 0.0643(11) Uani d . 1 1
H H1AA 0.4150 0.7050 0.8943 0.096 Uiso calc R 1 1
H H1AB 0.5008 0.7041 0.7682 0.096 Uiso calc R 1 1
H H1AC 0.5135 0.7284 0.9314 0.096 Uiso calc R 1 1
C C1A 0.6903(5) 0.62195(16) 1.0207(6) 0.0592(13) Uani d . 1 1
C C2A 0.7098(6) 0.58664(18) 0.9246(8) 0.0757(17) Uani d . 1 1
H H2AA 0.6982 0.5864 0.8001 0.091 Uiso calc R 1 1
C C3A 0.7464(7) 0.5518(2) 1.0127(10) 0.099(2) Uani d . 1 1
H H3AA 0.7578 0.5282 0.9467 0.118 Uiso calc R 1 1
C C4A 0.7661(7) 0.5512(2) 1.1946(10) 0.103(2) Uani d . 1 1
H H4AA 0.7931 0.5278 1.2518 0.123 Uiso calc R 1 1
C C5A 0.7459(6) 0.5855(2) 1.2916(8) 0.089(2) Uani d . 1 1
H H5AA 0.7583 0.5853 1.4159 0.107 Uiso calc R 1 1
C C6A 0.7070(5) 0.62050(18) 1.2066(7) 0.0709(15) Uani d . 1 1
H H6AA 0.6918 0.6434 1.2749 0.085 Uiso calc R 1 1
C C7A 0.5364(5) 0.66953(18) 0.9814(7) 0.0670(15) Uani d . 1 1
H H7AA 0.4916 0.6456 0.9576 0.080 Uiso calc R 1 1
H H7AB 0.5381 0.6748 1.1098 0.080 Uiso calc R 1 1
C C8A 0.6509(4) 0.66056(15) 0.9266(6) 0.0553(12) Uani d . 1 1
H H8AA 0.6463 0.6547 0.7972 0.066 Uiso calc R 1 1
C C9A 0.7297(4) 0.69618(16) 0.9563(7) 0.0582(12) Uani d . 1 1
H H9AA 0.7338 0.7027 1.0837 0.070 Uiso calc R 1 1
H H9AB 0.6992 0.7198 0.8934 0.070 Uiso calc R 1 1
C C10A 0.9367(6) 0.73979(18) 0.8718(7) 0.0756(16) Uani d . 1 1
H H10A 0.9543 0.7496 0.9914 0.113 Uiso calc R 1 1
H H10B 0.8882 0.7587 0.8103 0.113 Uiso calc R 1 1
H H10C 1.0017 0.7374 0.8076 0.113 Uiso calc R 1 1
C C11A 0.8624(6) 0.6646(2) 0.6552(9) 0.092(2) Uani d . 1 1
H H11A 0.8152 0.6805 0.5760 0.138 Uiso calc R 1 1
H H11B 0.8346 0.6373 0.6638 0.138 Uiso calc R 1 1
H H11C 0.9333 0.6637 0.6087 0.138 Uiso calc R 1 1
C C12A 0.9525(6) 0.6562(2) 1.0466(9) 0.093(2) Uani d . 1 1
H H12A 0.9467 0.6667 1.1662 0.140 Uiso calc R 1 1
H H12B 1.0270 0.6566 1.0162 0.140 Uiso calc R 1 1
H H12C 0.9259 0.6286 1.0409 0.140 Uiso calc R 1 1
Si Si1B 0.36327(18) 0.56463(5) 0.3612(3) 0.0814(5) Uani d . 1 1
N N1B 0.2550(4) 0.70271(12) 0.3793(6) 0.0649(12) Uani d . 1 1
H H1BA 0.2379 0.7281 0.4103 0.097 Uiso calc R 1 1
H H1BB 0.2464 0.7000 0.2604 0.097 Uiso calc R 1 1
H H1BC 0.3236 0.6976 0.4142 0.097 Uiso calc R 1 1
C C1B 0.1599(6) 0.60320(17) 0.5886(8) 0.0731(16) Uani d . 1 1
C C2B 0.0698(7) 0.5861(2) 0.4979(11) 0.097(2) Uani d . 1 1
H H2BA 0.0530 0.5928 0.3783 0.116 Uiso calc R 1 1
C C3B 0.0038(7) 0.5584(2) 0.5886(14) 0.113(3) Uani d . 1 1
H H3BA -0.0559 0.5466 0.5276 0.136 Uiso calc R 1 1
C C4B 0.0263(9) 0.5491(3) 0.7602(14) 0.115(3) Uani d . 1 1
H H4BA -0.0173 0.5306 0.8181 0.137 Uiso calc R 1 1
C C5B 0.1124(10) 0.5663(3) 0.8517(11) 0.118(3) Uani d . 1 1
H H5BA 0.1265 0.5599 0.9724 0.142 Uiso calc R 1 1
C C6B 0.1802(7) 0.5935(2) 0.7679(9) 0.092(2) Uani d . 1 1
H H6BA 0.2388 0.6052 0.8323 0.110 Uiso calc R 1 1
C C7B 0.1835(4) 0.67343(15) 0.4673(7) 0.0575(12) Uani d . 1 1
H H7BA 0.1168 0.6703 0.3940 0.069 Uiso calc R 1 1
H H7BB 0.1652 0.6843 0.5831 0.069 Uiso calc R 1 1
C C8B 0.2369(6) 0.63141(17) 0.4947(7) 0.0717(16) Uani d . 1 1
H H8BA 0.2988 0.6357 0.5804 0.086 Uiso calc R 1 1
C C9B 0.2827(6) 0.61330(18) 0.3298(8) 0.0767(17) Uani d . 1 1
H H9BA 0.3288 0.6337 0.2778 0.092 Uiso calc R 1 1
H H9BB 0.2232 0.6080 0.2428 0.092 Uiso calc R 1 1
C C10B 0.4703(9) 0.5713(3) 0.5428(13) 0.140(4) Uani d . 1 1
H H10D 0.5253 0.5510 0.5308 0.210 Uiso calc R 1 1
H H10E 0.4392 0.5685 0.6576 0.210 Uiso calc R 1 1
H H10F 0.5017 0.5981 0.5339 0.210 Uiso calc R 1 1
C C11B 0.4268(8) 0.5546(2) 0.1443(11) 0.115(3) Uani d . 1 1
H H11D 0.4694 0.5300 0.1546 0.173 Uiso calc R 1 1
H H11E 0.4725 0.5771 0.1162 0.173 Uiso calc R 1 1
H H11F 0.3714 0.5513 0.0503 0.173 Uiso calc R 1 1
C C12B 0.2769(8) 0.52048(19) 0.4136(12) 0.120(3) Uani d . 1 1
H H12D 0.3190 0.4958 0.4123 0.181 Uiso calc R 1 1
H H12E 0.2177 0.5186 0.3252 0.181 Uiso calc R 1 1
H H12F 0.2491 0.5241 0.5306 0.181 Uiso calc R 1 1

loop_
_atom_site_aniso_label
_atom_site_aniso_U_11
_atom_site_aniso_U_22
_atom_site_aniso_U_33
_atom_site_aniso_U_12
_atom_site_aniso_U_13
_atom_site_aniso_U_23
Cl1 0.0932(11) 0.0737(9) 0.0567(7) 0.0071(8) -0.0001(6) -0.0029(6)
Cl2 0.0764(9) 0.0589(7) 0.0617(7) -0.0045(7) -0.0010(6) 0.0030(5)
Si1A 0.0727(10) 0.0614(9) 0.0584(8) -0.0013(8) 0.0027(7) -0.0008(6)
N1A 0.069(3) 0.068(3) 0.056(2) 0.006(2) 0.000(2) -0.001(2)
C1A 0.071(3) 0.058(3) 0.050(2) -0.004(3) 0.003(2) 0.003(2)
C2A 0.105(5) 0.058(3) 0.065(3) -0.002(3) 0.006(3) -0.006(3)
C3A 0.135(7) 0.055(4) 0.107(5) 0.009(4) 0.018(5) -0.006(3)
C4A 0.140(8) 0.072(4) 0.097(5) 0.015(5) 0.008(5) 0.026(4)
C5A 0.108(6) 0.092(5) 0.067(3) 0.021(4) -0.003(3) 0.021(3)
C6A 0.085(4) 0.067(3) 0.060(3) 0.009(3) -0.004(3) 0.002(3)
C7A 0.078(4) 0.072(4) 0.051(2) 0.009(3) 0.002(2) 0.007(2)
C8A 0.060(3) 0.060(3) 0.046(2) 0.007(2) 0.001(2) -0.002(2)
C9A 0.057(3) 0.059(3) 0.058(3) 0.002(2) -0.004(2) 0.000(2)
C10A 0.092(5) 0.071(4) 0.064(3) -0.010(3) 0.010(3) 0.001(3)
C11A 0.102(5) 0.092(5) 0.086(4) -0.011(4) 0.033(4) -0.028(4)
C12A 0.095(5) 0.077(4) 0.105(5) 0.007(4) -0.017(4) 0.018(4)
Si1B 0.1019(14) 0.0555(9) 0.0882(11) 0.0095(10) 0.0187(10) 0.0047(8)
N1B 0.086(3) 0.048(2) 0.060(2) 0.001(2) -0.010(2) 0.0017(18)
C1B 0.090(5) 0.048(3) 0.082(4) 0.003(3) 0.006(3) -0.001(3)
C2B 0.101(6) 0.081(5) 0.108(5) 0.017(4) 0.003(4) 0.017(4)
C3B 0.097(6) 0.079(5) 0.162(8) 0.000(5) -0.003(6) 0.013(5)
C4B 0.128(8) 0.080(5) 0.140(8) -0.004(5) 0.043(6) 0.017(5)
C5B 0.180(10) 0.089(6) 0.091(5) -0.012(6) 0.048(6) 0.005(4)
C6B 0.128(6) 0.073(4) 0.076(4) -0.012(4) 0.018(4) -0.002(3)
C7B 0.061(3) 0.049(3) 0.062(3) -0.005(2) -0.004(2) -0.001(2)
C8B 0.095(5) 0.053(3) 0.067(3) 0.002(3) 0.006(3) 0.006(2)
C9B 0.096(5) 0.060(3) 0.074(3) 0.000(3) 0.005(3) 0.005(3)
C10B 0.148(9) 0.140(9) 0.128(7) 0.027(7) -0.026(7) -0.006(6)
C11B 0.154(8) 0.082(5) 0.114(6) -0.010(5) 0.039(6) -0.005(4)
C12B 0.172(9) 0.048(4) 0.148(7) 0.012(5) 0.070(6) 0.012(4)

loop_
_atom_type_symbol
_atom_type_description
_atom_type_scat_dispersion_real
_atom_type_scat_dispersion_imag
_atom_type_scat_source
C C 0.0181 0.0091 'International Tables Vol C Tables 4.2.6.8 and 6.1.1.4'
H H 0.0000 0.0000 'International Tables Vol C Tables 4.2.6.8 and 6.1.1.4'
N N 0.0311 0.0180 'International Tables Vol C Tables 4.2.6.8 and 6.1.1.4'
Si Si 0.2541 0.3302 'International Tables Vol C Tables 4.2.6.8 and 6.1.1.4'
Cl Cl 0.3639 0.7018 'International Tables Vol C Tables 4.2.6.8 and 6.1.1.4'

loop_
_geom_angle_atom_site_label_1
_geom_angle_atom_site_label_2
_geom_angle_atom_site_label_3
_geom_angle
C10A Si1A C9A 108.4(3)
C10A Si1A C12A 108.5(3)
C9A Si1A C12A 111.6(3)
C10A Si1A C11A 109.7(3)
C9A Si1A C11A 108.1(3)
C12A Si1A C11A 110.5(4)
C7A N1A H1AA 109.5
C7A N1A H1AB 109.5
H1AA N1A H1AB 109.5
C7A N1A H1AC 109.5
H1AA N1A H1AC 109.5
H1AB N1A H1AC 109.5
C2A C1A C6A 117.7(5)
C2A C1A C8A 121.1(4)
C6A C1A C8A 121.2(5)
C3A C2A C1A 120.3(6)
C3A C2A H2AA 119.8
C1A C2A H2AA 119.8
C4A C3A C2A 121.3(6)
C4A C3A H3AA 119.3
C2A C3A H3AA 119.3
C3A C4A C5A 119.1(7)
C3A C4A H4AA 120.4
C5A C4A H4AA 120.4
C4A C5A C6A 120.5(6)
C4A C5A H5AA 119.8
C6A C5A H5AA 119.8
C5A C6A C1A 121.0(6)
C5A C6A H6AA 119.5
C1A C6A H6AA 119.5
N1A C7A C8A 112.8(4)
N1A C7A H7AA 109.0
C8A C7A H7AA 109.0
N1A C7A H7AB 109.0
C8A C7A H7AB 109.0
H7AA C7A H7AB 107.8
C1A C8A C7A 108.5(4)
C1A C8A C9A 112.4(4)
C7A C8A C9A 114.2(4)
C1A C8A H8AA 107.1
C7A C8A H8AA 107.1
C9A C8A H8AA 107.1
C8A C9A Si1A 117.2(4)
C8A C9A H9AA 108.0
Si1A C9A H9AA 108.0
C8A C9A H9AB 108.0
Si1A C9A H9AB 108.0
H9AA C9A H9AB 107.2
Si1A C10A H10A 109.5
Si1A C10A H10B 109.5
H10A C10A H10B 109.5
Si1A C10A H10C 109.5
H10A C10A H10C 109.5
H10B C10A H10C 109.5
Si1A C11A H11A 109.5
Si1A C11A H11B 109.5
H11A C11A H11B 109.5
Si1A C11A H11C 109.5
H11A C11A H11C 109.5
H11B C11A H11C 109.5
Si1A C12A H12A 109.5
Si1A C12A H12B 109.5
H12A C12A H12B 109.5
Si1A C12A H12C 109.5
H12A C12A H12C 109.5
H12B C12A H12C 109.5
C12B Si1B C10B 109.7(5)
C12B Si1B C11B 108.7(4)
C10B Si1B C11B 109.6(5)
C12B Si1B C9B 112.1(4)
C10B Si1B C9B 110.1(4)
C11B Si1B C9B 106.7(3)
C7B N1B H1BA 109.5
C7B N1B H1BB 109.5
H1BA N1B H1BB 109.5
C7B N1B H1BC 109.5
H1BA N1B H1BC 109.5
H1BB N1B H1BC 109.5
C6B C1B C2B 118.5(7)
C6B C1B C8B 119.7(6)
C2B C1B C8B 121.8(6)
C1B C2B C3B 119.6(8)
C1B C2B H2BA 120.2
C3B C2B H2BA 120.2
C4B C3B C2B 120.6(9)
C4B C3B H3BA 119.7
C2B C3B H3BA 119.7
C3B C4B C5B 120.4(9)
C3B C4B H4BA 119.8
C5B C4B H4BA 119.8
C4B C5B C6B 121.1(8)
C4B C5B H5BA 119.5
C6B C5B H5BA 119.5
C1B C6B C5B 119.7(8)
C1B C6B H6BA 120.1
C5B C6B H6BA 120.1
N1B C7B C8B 112.0(5)
N1B C7B H7BA 109.2
C8B C7B H7BA 109.2
N1B C7B H7BB 109.2
C8B C7B H7BB 109.2
H7BA C7B H7BB 107.9
C9B C8B C1B 114.1(5)
C9B C8B C7B 115.0(5)
C1B C8B C7B 109.1(5)
C9B C8B H8BA 105.9
C1B C8B H8BA 105.9
C7B C8B H8BA 105.9
C8B C9B Si1B 116.8(4)
C8B C9B H9BA 108.1
Si1B C9B H9BA 108.1
C8B C9B H9BB 108.1
Si1B C9B H9BB 108.1
H9BA C9B H9BB 107.3
Si1B C10B H10D 109.5
Si1B C10B H10E 109.5
H10D C10B H10E 109.5
Si1B C10B H10F 109.5
H10D C10B H10F 109.5
H10E C10B H10F 109.5
Si1B C11B H11D 109.5
Si1B C11B H11E 109.5
H11D C11B H11E 109.5
Si1B C11B H11F 109.5
H11D C11B H11F 109.5
H11E C11B H11F 109.5
Si1B C12B H12D 109.5
Si1B C12B H12E 109.5
H12D C12B H12E 109.5
Si1B C12B H12F 109.5
H12D C12B H12F 109.5
H12E C12B H12F 109.5

loop_
_geom_bond_atom_site_label_1
_geom_bond_atom_site_label_2
_geom_bond_distance
Si1A C10A 1.862(6)
Si1A C9A 1.868(6)
Si1A C12A 1.870(6)
Si1A C11A 1.872(6)
N1A C7A 1.495(6)
N1A H1AA 0.8900
N1A H1AB 0.8900
N1A H1AC 0.8900
C1A C2A 1.386(7)
C1A C6A 1.389(7)
C1A C8A 1.512(7)
C2A C3A 1.380(9)
C2A H2AA 0.9300
C3A C4A 1.363(10)
C3A H3AA 0.9300
C4A C5A 1.364(10)
C4A H4AA 0.9300
C5A C6A 1.381(8)
C5A H5AA 0.9300
C6A H6AA 0.9300
C7A C8A 1.523(8)
C7A H7AA 0.9700
C7A H7AB 0.9700
C8A C9A 1.527(7)
C8A H8AA 0.9800
C9A H9AA 0.9700
C9A H9AB 0.9700
C10A H10A 0.9600
C10A H10B 0.9600
C10A H10C 0.9600
C11A H11A 0.9600
C11A H11B 0.9600
C11A H11C 0.9600
C12A H12A 0.9600
C12A H12B 0.9600
C12A H12C 0.9600
Si1B C12B 1.850(8)
Si1B C10B 1.855(9)
Si1B C11B 1.861(8)
Si1B C9B 1.886(6)
N1B C7B 1.479(7)
N1B H1BA 0.8900
N1B H1BB 0.8900
N1B H1BC 0.8900
C1B C6B 1.381(9)
C1B C2B 1.391(10)
C1B C8B 1.522(8)
C2B C3B 1.414(11)
C2B H2BA 0.9300
C3B C4B 1.328(12)
C3B H3BA 0.9300
C4B C5B 1.357(13)
C4B H4BA 0.9300
C5B C6B 1.393(11)
C5B H5BA 0.9300
C6B H6BA 0.9300
C7B C8B 1.534(7)
C7B H7BA 0.9700
C7B H7BB 0.9700
C8B C9B 1.500(8)
C8B H8BA 0.9800
C9B H9BA 0.9700
C9B H9BB 0.9700
C10B H10D 0.9600
C10B H10E 0.9600
C10B H10F 0.9600
C11B H11D 0.9600
C11B H11E 0.9600
C11B H11F 0.9600
C12B H12D 0.9600
C12B H12E 0.9600
C12B H12F 0.9600

loop_
_geom_hbond_atom_site_label_D
_geom_hbond_atom_site_label_H
_geom_hbond_atom_site_label_A
_geom_hbond_site_symmetry_A
_geom_hbond_distance_DH
_geom_hbond_distance_HA
_geom_hbond_distance_DA
_geom_hbond_angle_DHA
N1A H1AA Cl2 1_556 0.89 2.23 3.114(5) 173.4
N1A H1AB Cl1 . 0.89 2.25 3.136(4) 172.1
N1A H1AC Cl1 4_576 0.89 2.36 3.168(5) 152.0
N1B H1BA Cl2 4_576 0.89 2.30 3.166(4) 163.4
N1B H1BB Cl2 . 0.89 2.28 3.165(4) 171.0
N1B H1BC Cl1 . 0.89 2.35 3.222(5) 165.3

loop_
_geom_torsion_atom_site_label_1
_geom_torsion_atom_site_label_2
_geom_torsion_atom_site_label_3
_geom_torsion_atom_site_label_4
_geom_torsion
C6A C1A C2A C3A -1.1(10)
C8A C1A C2A C3A 179.6(6)
C1A C2A C3A C4A -1.2(12)
C2A C3A C4A C5A 2.2(14)
C3A C4A C5A C6A -0.7(13)
C4A C5A C6A C1A -1.6(12)
C2A C1A C6A C5A 2.5(10)
C8A C1A C6A C5A -178.2(6)
C2A C1A C8A C7A 113.5(6)
C6A C1A C8A C7A -65.8(7)
C2A C1A C8A C9A -119.2(6)
C6A C1A C8A C9A 61.6(7)
N1A C7A C8A C1A -175.4(4)
N1A C7A C8A C9A 58.3(6)
C1A C8A C9A Si1A 58.3(5)
C7A C8A C9A Si1A -177.4(3)
C10A Si1A C9A C8A 163.8(4)
C12A Si1A C9A C8A -76.8(4)
C11A Si1A C9A C8A 44.9(5)
C6B C1B C2B C3B -2.1(11)
C8B C1B C2B C3B 176.7(7)
C1B C2B C3B C4B 1.0(13)
C2B C3B C4B C5B 0.6(15)
C3B C4B C5B C6B -1.1(15)
C2B C1B C6B C5B 1.7(11)
C8B C1B C6B C5B -177.2(7)
C4B C5B C6B C1B -0.1(13)
C6B C1B C8B C9B 123.7(7)
C2B C1B C8B C9B -55.1(9)
C6B C1B C8B C7B -106.0(7)
C2B C1B C8B C7B 75.2(7)
N1B C7B C8B C9B -51.3(7)
N1B C7B C8B C1B 179.0(4)
C1B C8B C9B Si1B -59.5(7)
C7B C8B C9B Si1B 173.2(4)
C12B Si1B C9B C8B 70.1(6)
C10B Si1B C9B C8B -52.3(7)
C11B Si1B C9B C8B -171.1(6)
